data_2214697
loop_
_publ_author_name
'Wang, Junyan'
'Johnson, Dave M.'
'Tiekink, Edward R. T.'

_publ_section_title
;
 6-Amino-3<i>H</i>-isobenzofuran-1-one
;
_journal_coeditor_code HB2488
_journal_issue 8
_journal_name_full 'Acta Crystallographica Section E'
_journal_page_first o3634
_journal_page_last o3634
_journal_paper_doi 10.1107/S1600536807035763
_journal_volume 63
_journal_year 2007
_chemical_formula_iupac 'C8 H7 N O2'
_chemical_formula_moiety 'C8 H7 N O2'
_chemical_formula_sum 'C8 H7 N O2'
_chemical_formula_weight 149.15
_chemical_name_common 6-aminophthalide
_chemical_name_systematic
;
6-Amino-3H-isobenzofuran-1-one
;
_space_group_IT_number 14
_symmetry_cell_setting monoclinic
_symmetry_space_group_name_Hall '-P 2yn'
_symmetry_space_group_name_H-M 'P 1 21/n 1'
_atom_sites_solution_hydrogens geom
_atom_sites_solution_primary direct
_atom_sites_solution_secondary difmap
_audit_creation_method SHELXL97
_cell_angle_alpha 90
_cell_angle_beta 99.242(7)
_cell_angle_gamma 90
_cell_formula_units_Z 4
_cell_length_a 8.396(2)
_cell_length_b 5.990(2)
_cell_length_c 14.012(4)
_cell_measurement_reflns_used 1986
_cell_measurement_temperature 153(2)
_cell_measurement_theta_max 30.2
_cell_measurement_theta_min 2.7
_cell_volume 695.5(3)
_computing_cell_refinement CrystalClear
_computing_data_collection 'CrystalClear (Rigaku/MSC, 2005)'
_computing_data_reduction CrystalClear
_computing_molecular_graphics 'ORTEPII (Johnson, 1976) and DIAMOND (Brandenburg, 2006)'
_computing_publication_material SHELXL97
_computing_structure_refinement 'SHELXL97 (Sheldrick, 1997)'
_computing_structure_solution 'SIR92 (Altomare <i>et al.</i>,  1994)'
_diffrn_ambient_temperature 153(2)
_diffrn_measured_fraction_theta_full 0.993
_diffrn_measured_fraction_theta_max 0.993
_diffrn_measurement_device_type 'Rigaku AFC12\k/SATURN724'
_diffrn_measurement_method \w
_diffrn_radiation_monochromator graphite
_diffrn_radiation_source 'fine-focus sealed tube'
_diffrn_radiation_type MoK\a
_diffrn_radiation_wavelength 0.71070
_diffrn_reflns_av_R_equivalents 0.020
_diffrn_reflns_av_sigmaI/netI 0.018
_diffrn_reflns_limit_h_max 10
_diffrn_reflns_limit_h_min -10
_diffrn_reflns_limit_k_max 6
_diffrn_reflns_limit_k_min -7
_diffrn_reflns_limit_l_max 17
_diffrn_reflns_limit_l_min -14
_diffrn_reflns_number 4579
_diffrn_reflns_theta_full 26.5
_diffrn_reflns_theta_max 26.5
_diffrn_reflns_theta_min 2.7
_diffrn_standards_decay_% <1
_diffrn_standards_interval_count 0
_diffrn_standards_number 0
_exptl_absorpt_coefficient_mu 0.104
_exptl_absorpt_correction_type none
_exptl_crystal_colour 'light yellow'
_exptl_crystal_density_diffrn 1.424
_exptl_crystal_density_method 'not measured'
_exptl_crystal_description prism
_exptl_crystal_F_000 312
_exptl_crystal_size_max 0.40
_exptl_crystal_size_mid 0.20
_exptl_crystal_size_min 0.10
_refine_diff_density_max 0.21
_refine_diff_density_min -0.15
_refine_ls_extinction_method none
_refine_ls_goodness_of_fit_ref 1.13
_refine_ls_hydrogen_treatment constr
_refine_ls_matrix_type full
_refine_ls_number_parameters 106
_refine_ls_number_reflns 1436
_refine_ls_number_restraints 2
_refine_ls_restrained_S_all 1.13
_refine_ls_R_factor_all 0.044
_refine_ls_R_factor_gt 0.042
_refine_ls_shift/su_max 0.000
_refine_ls_shift/su_mean 0.000
_refine_ls_structure_factor_coef Fsqd
_refine_ls_weighting_details 'calc w = 1/[\s^2^(Fo^2^)+(0.0459P)^2^+0.2023P] where P=(Fo^2^+2Fc^2^)/3'
_refine_ls_weighting_scheme calc
_refine_ls_wR_factor_gt 0.104
_refine_ls_wR_factor_ref 0.105
_reflns_number_gt 1370
_reflns_number_total 1436
_reflns_threshold_expression I>2\s(I)
_cod_data_source_file hb2488.cif
_cod_data_source_block I
_cod_original_cell_volume 695.5(4)
_cod_original_sg_symbol_H-M 'P 21/n'
_cod_database_code 2214697
_cod_database_fobs_code 2214697

loop_
_symmetry_equiv_pos_as_xyz
'x, y, z'
'-x+1/2, y+1/2, -z+1/2'
'-x, -y, -z'
'x-1/2, -y-1/2, z-1/2'

loop_
_atom_site_type_symbol
_atom_site_label
_atom_site_fract_x
_atom_site_fract_y
_atom_site_fract_z
_atom_site_U_iso_or_equiv
_atom_site_adp_type
_atom_site_calc_flag
_atom_site_refinement_flags
_atom_site_occupancy
O O1 0.74553(11) 0.30158(17) 0.91253(7) 0.0408(3) Uani d . 1
O O2 0.71640(11) -0.03455(17) 0.84229(7) 0.0393(3) Uani d . 1
N N1 0.10635(15) 0.3245(3) 0.94360(11) 0.0529(4) Uani d D 1
H H1N 0.0067 0.2770 0.9418 0.079 Uiso d D 1
H H2N 0.1367 0.4437 0.9785 0.079 Uiso d D 1
C C1 0.65841(15) 0.1465(2) 0.88321(9) 0.0321(3) Uani d . 1
C C2 0.58839(16) -0.1970(2) 0.81381(11) 0.0386(3) Uani d . 1
H H2A 0.6135 -0.3405 0.8479 0.046 Uiso calc R 1
H H2B 0.5726 -0.2240 0.7432 0.046 Uiso calc R 1
C C3 0.44184(15) -0.0911(2) 0.84286(9) 0.0301(3) Uani d . 1
C C4 0.28242(16) -0.1620(2) 0.83663(9) 0.0330(3) Uani d . 1
H H4 0.2494 -0.3028 0.8091 0.040 Uiso calc R 1
C C5 0.17340(15) -0.0233(2) 0.87133(9) 0.0337(3) Uani d . 1
H H5 0.0648 -0.0714 0.8677 0.040 Uiso calc R 1
C C6 0.21809(15) 0.1874(2) 0.91198(9) 0.0339(3) Uani d . 1
C C7 0.37826(15) 0.2566(2) 0.91822(9) 0.0318(3) Uani d . 1
H H7 0.4125 0.3972 0.9455 0.038 Uiso calc R 1
C C8 0.48546(14) 0.1144(2) 0.88350(9) 0.0285(3) Uani d . 1

loop_
_atom_site_aniso_label
_atom_site_aniso_U_11
_atom_site_aniso_U_22
_atom_site_aniso_U_33
_atom_site_aniso_U_12
_atom_site_aniso_U_13
_atom_site_aniso_U_23
O1 0.0281(5) 0.0427(6) 0.0506(6) -0.0048(4) 0.0037(4) -0.0033(5)
O2 0.0287(5) 0.0412(6) 0.0494(6) 0.0035(4) 0.0102(4) -0.0034(4)
N1 0.0270(6) 0.0604(9) 0.0721(9) 0.0014(6) 0.0100(6) -0.0306(7)
C1 0.0268(6) 0.0359(7) 0.0334(7) 0.0028(5) 0.0044(5) 0.0026(5)
C2 0.0338(7) 0.0351(7) 0.0479(8) 0.0029(5) 0.0094(6) -0.0051(6)
C3 0.0305(7) 0.0299(6) 0.0301(6) 0.0021(5) 0.0055(5) 0.0010(5)
C4 0.0340(7) 0.0307(6) 0.0339(7) -0.0030(5) 0.0037(5) -0.0018(5)
C5 0.0264(6) 0.0399(7) 0.0347(7) -0.0031(5) 0.0049(5) -0.0005(5)
C6 0.0275(6) 0.0406(7) 0.0331(7) 0.0032(5) 0.0035(5) -0.0053(5)
C7 0.0274(6) 0.0339(7) 0.0330(7) 0.0012(5) 0.0018(5) -0.0062(5)
C8 0.0259(6) 0.0315(6) 0.0276(6) 0.0006(5) 0.0024(5) 0.0018(5)

loop_
_atom_type_symbol
_atom_type_description
_atom_type_scat_dispersion_real
_atom_type_scat_dispersion_imag
_atom_type_scat_source
C C 0.0033 0.0016 'International Tables Vol C Tables 4.2.6.8 and 6.1.1.4'
H H 0.0000 0.0000 'International Tables Vol C Tables 4.2.6.8 and 6.1.1.4'
N N 0.0061 0.0033 'International Tables Vol C Tables 4.2.6.8 and 6.1.1.4'
O O 0.0106 0.0060 'International Tables Vol C Tables 4.2.6.8 and 6.1.1.4'

loop_
_geom_angle_atom_site_label_1
_geom_angle_atom_site_label_2
_geom_angle_atom_site_label_3
_geom_angle
C1 O2 C2 110.57(10)
C6 N1 H1N 119.5
C6 N1 H2N 120.9
H1N N1 H2N 118
O1 C1 O2 121.26(12)
O1 C1 C8 130.08(12)
O2 C1 C8 108.67(11)
O2 C2 C3 104.17(11)
O2 C2 H2A 110.9
C3 C2 H2A 110.9
O2 C2 H2B 110.9
C3 C2 H2B 110.9
H2A C2 H2B 108.9
C8 C3 C4 119.09(12)
C8 C3 C2 108.34(11)
C4 C3 C2 132.58(13)
C5 C4 C3 118.60(12)
C5 C4 H4 120.7
C3 C4 H4 120.7
C4 C5 C6 122.15(12)
C4 C5 H5 118.9
C6 C5 H5 118.9
N1 C6 C7 120.22(13)
N1 C6 C5 120.95(12)
C7 C6 C5 118.82(12)
C8 C7 C6 118.02(12)
C8 C7 H7 121.0
C6 C7 H7 121.0
C3 C8 C7 123.33(12)
C3 C8 C1 108.25(11)
C7 C8 C1 128.42(12)

loop_
_geom_bond_atom_site_label_1
_geom_bond_atom_site_label_2
_geom_bond_distance
O1 C1 1.2123(16)
O2 C1 1.3535(17)
O2 C2 1.4570(17)
N1 C6 1.3726(18)
N1 H1N 0.8801
N1 H2N 0.8801
C1 C8 1.4654(17)
C2 C3 1.4976(18)
C2 H2A 0.9900
C2 H2B 0.9900
C3 C8 1.3808(18)
C3 C4 1.3937(18)
C4 C5 1.3810(19)
C4 H4 0.9500
C5 C6 1.4104(19)
C5 H5 0.9500
C6 C7 1.3965(18)
C7 C8 1.3830(17)
C7 H7 0.9500

loop_
_geom_hbond_atom_site_label_D
_geom_hbond_atom_site_label_H
_geom_hbond_atom_site_label_A
_geom_hbond_site_symmetry_A
_geom_hbond_distance_DH
_geom_hbond_distance_HA
_geom_hbond_distance_DA
_geom_hbond_angle_DHA
_geom_hbond_publ_flag
N1 H1N O1 1_455 0.88 2.17 2.9937(19) 156 y
N1 H2N O1 3_667 0.88 2.27 3.134(2) 167 y
C2 H2A O1 1_545 0.99 2.51 3.477(2) 164 y

loop_
_geom_torsion_atom_site_label_1
_geom_torsion_atom_site_label_2
_geom_torsion_atom_site_label_3
_geom_torsion_atom_site_label_4
_geom_torsion
C2 O2 C1 O1 179.64(12)
C2 O2 C1 C8 -0.42(14)
C1 O2 C2 C3 0.01(14)
O2 C2 C3 C8 0.42(14)
O2 C2 C3 C4 -178.97(13)
C8 C3 C4 C5 0.13(19)
C2 C3 C4 C5 179.47(13)
C3 C4 C5 C6 0.5(2)
C4 C5 C6 N1 178.26(14)
C4 C5 C6 C7 -0.7(2)
N1 C6 C7 C8 -178.63(13)
C5 C6 C7 C8 0.33(19)
C4 C3 C8 C7 -0.49(19)
C2 C3 C8 C7 -179.98(12)
C4 C3 C8 C1 178.81(11)
C2 C3 C8 C1 -0.68(14)
C6 C7 C8 C3 0.26(19)
C6 C7 C8 C1 -178.90(12)
O1 C1 C8 C3 -179.37(13)
O2 C1 C8 C3 0.70(14)
O1 C1 C8 C7 -0.1(2)
O2 C1 C8 C7 179.96(12)

loop_
_cod_related_entry_id
_cod_related_entry_database
_cod_related_entry_code
1 ChemSpider 84519
